data_2241136
loop_
_publ_author_name
'Khamidullina, Liliya'
'Obydennov, Konstantin'
'Slepukhin, Pavel'
'Morzherin, Yury'

_publ_section_title
;
 Crystal structure of
 (2<i>Z</i>)-2-{(5<i>Z</i>)-5-[3-fluoro-2-(4-phenylpiperidin-1-yl)benzylidene]-4-oxo-3-(<i>p</i>-tolyl)-1,3-thiazolidin-2-ylidene}-<i>N</i>-(<i>p</i>-tolyl)ethanethioamide
 dimethyl sulfoxide monosolvate
;
_journal_issue 10
_journal_name_full 'Acta Crystallographica Section E'
_journal_page_first o745
_journal_page_last o746
_journal_paper_doi 10.1107/S2056989015016850
_journal_volume 71
_journal_year 2015
_chemical_formula_iupac 'C37 H34 F N3 O S2, C2 H6 O S'
_chemical_formula_moiety 'C37 H34 F N3 O S2, C2 H6 O S'
_chemical_formula_sum 'C39 H40 F N3 O2 S3'
_chemical_formula_weight 697.92
_chemical_melting_point_gt 160
_chemical_melting_point_lt 158
_chemical_name_systematic
'(2<i>Z</i>)-2-{(5<i>Z</i>)-5-[3-Fluoro-2-(4-phenylpiperidin-1-yl)benzylidene]-4-oxo-3-(<i>p</i>-tolyl)-1,3-thiazolidin-2-ylidene}-<i>N</i>-(<i>p</i>-tolyl)ethanethioamide dimethyl sulfoxide monosolvate'
_space_group_crystal_system monoclinic
_space_group_IT_number 4
_space_group_name_Hall 'P 2yb'
_space_group_name_H-M_alt 'P 1 21 1'
_symmetry_space_group_name_Hall 'P 2yb'
_symmetry_space_group_name_H-M 'P 1 21 1'
_atom_sites_solution_hydrogens geom
_atom_sites_solution_primary direct
_atom_sites_solution_secondary difmap
_audit_creation_method Olex2
_cell_angle_alpha 90.00
_cell_angle_beta 100.578(5)
_cell_angle_gamma 90.00
_cell_formula_units_Z 2
_cell_length_a 9.8539(5)
_cell_length_b 9.8671(5)
_cell_length_c 18.1633(8)
_cell_measurement_reflns_used 2519
_cell_measurement_temperature 150.00(10)
_cell_measurement_theta_max 30.2320
_cell_measurement_theta_min 2.2710
_cell_volume 1736.00(15)
_computing_cell_refinement
;
CrysAlis PRO (Agilent, 2013)
;
_computing_data_collection
;
CrysAlis PRO (Agilent, 2013)
;
_computing_data_reduction
;
CrysAlis PRO (Agilent, 2013)
;
_computing_molecular_graphics
;
OLEX2 (Dolomanov <i>et al.</i>,  2009) and publCIF (Westrip,
2010)
;
_computing_publication_material
;
OLEX2 (Dolomanov <i>et al.</i>,  2009) and publCIF (Westrip,
2010)
;
_computing_structure_refinement
;
SHELXS97 (Sheldrick, 2008)
;
_computing_structure_solution
;
SUPERFLIP (Palatinus & Chapuis, 2007) and PLATON (Spek, 2009)
;
_diffrn_ambient_temperature 150.00(10)
_diffrn_detector_area_resol_mean 15.9555
_diffrn_measured_fraction_theta_full 0.998
_diffrn_measured_fraction_theta_max 0.875
_diffrn_measurement_device_type 'Agilent Xcalibur Eos'
_diffrn_measurement_method '\w scans'
_diffrn_radiation_monochromator graphite
_diffrn_radiation_source 'Enhance (Mo) X-ray Source'
_diffrn_radiation_type 'Mo K\a'
_diffrn_radiation_wavelength 0.71073
_diffrn_reflns_av_R_equivalents 0.0291
_diffrn_reflns_av_sigmaI/netI 0.0939
_diffrn_reflns_limit_h_max 12
_diffrn_reflns_limit_h_min -13
_diffrn_reflns_limit_k_max 14
_diffrn_reflns_limit_k_min -14
_diffrn_reflns_limit_l_max 25
_diffrn_reflns_limit_l_min -25
_diffrn_reflns_number 9751
_diffrn_reflns_theta_full 26.00
_diffrn_reflns_theta_max 30.76
_diffrn_reflns_theta_min 2.10
_exptl_absorpt_coefficient_mu 0.259
_exptl_absorpt_correction_T_max 1.00000
_exptl_absorpt_correction_T_min 0.94227
_exptl_absorpt_correction_type multi-scan
_exptl_absorpt_process_details
;
(<i>CrysAlis PRO</i>; Agilent, 2013)
;
_exptl_crystal_colour orange
_exptl_crystal_density_diffrn 1.335
_exptl_crystal_density_method 'not measured'
_exptl_crystal_description block
_exptl_crystal_F_000 736
_exptl_crystal_size_max 0.2
_exptl_crystal_size_mid 0.14
_exptl_crystal_size_min 0.08
_refine_diff_density_max 0.626
_refine_diff_density_min -0.476
_refine_ls_abs_structure_details
;
Flack (1983), 2527 Friedel pairs
;
_refine_ls_abs_structure_Flack 0.22(6)
_refine_ls_extinction_method none
_refine_ls_goodness_of_fit_ref 1.000
_refine_ls_hydrogen_treatment constr
_refine_ls_matrix_type full
_refine_ls_number_parameters 437
_refine_ls_number_reflns 4992
_refine_ls_number_restraints 1
_refine_ls_restrained_S_all 0.997
_refine_ls_R_factor_all 0.0746
_refine_ls_R_factor_gt 0.0462
_refine_ls_shift/su_max 0.000
_refine_ls_shift/su_mean 0.000
_refine_ls_structure_factor_coef Fsqd
_refine_ls_weighting_details 'calc w=1/[\s^2^(Fo^2^)+(0.0210P)^2^] where P=(Fo^2^+2Fc^2^)/3'
_refine_ls_weighting_scheme calc
_refine_ls_wR_factor_gt 0.0822
_refine_ls_wR_factor_ref 0.0892
_reflns_number_gt 5344
_reflns_number_total 7519
_reflns_threshold_expression I>2\s(I)
_cod_data_source_file lh5784sup1.cif
_cod_data_source_block I
_cod_original_cell_volume 1736.01(14)
_cod_database_code 2241136

loop_
_space_group_symop_id
_space_group_symop_operation_xyz
1 'x, y, z'
2 '-x, y+1/2, -z'

loop_
_atom_site_type_symbol
_atom_site_label
_atom_site_fract_x
_atom_site_fract_y
_atom_site_fract_z
_atom_site_U_iso_or_equiv
_atom_site_adp_type
_atom_site_calc_flag
_atom_site_refinement_flags
_atom_site_occupancy
_atom_site_symmetry_multiplicity
_atom_site_disorder_assembly
_atom_site_disorder_group
S S1 0.53305(8) 0.25119(8) 0.25856(4) 0.02326(18) Uani d . 1 1 . .
S S3 0.80859(11) 0.72542(12) 0.55377(5) 0.0473(3) Uani d . 1 1 A 1
O O2 0.5650(2) 0.5633(2) 0.13469(12) 0.0293(5) Uani d . 1 1 . .
F F1 0.15403(19) -0.03590(19) -0.04379(10) 0.0352(5) Uani d . 1 1 . .
C C7 0.4153(3) 0.1509(3) 0.08448(17) 0.0211(7) Uani d . 1 1 . .
N N2 0.2325(2) 0.2421(3) -0.01238(13) 0.0214(5) Uani d . 1 1 . .
N N1 0.6889(3) 0.3429(3) 0.50937(15) 0.0294(7) Uani d . 1 1 . .
H H1 0.7187 0.4250 0.5119 0.035 Uiso calc R 1 1 . .
C C20 0.0297(3) 0.5866(3) -0.13326(17) 0.0220(7) Uani d . 1 1 . .
C C2 0.6082(3) 0.3936(3) 0.30804(18) 0.0201(7) Uani d . 1 1 . .
C C34 0.6393(3) 0.3019(3) 0.43872(18) 0.0268(8) Uani d . 1 1 . .
C C39 0.7442(3) 0.1644(4) 0.72440(18) 0.0252(8) Uani d . 1 1 . .
C C29 0.8222(3) 0.8738(3) 0.31806(17) 0.0245(8) Uani d . 1 1 . .
C C11 0.2678(3) -0.0075(3) 0.00875(17) 0.0245(7) Uani d . 1 1 . .
C C21 -0.1030(3) 0.6112(3) -0.17432(18) 0.0278(8) Uani d . 1 1 . .
H H21 -0.1743 0.5523 -0.1692 0.033 Uiso calc R 1 1 . .
C C12 0.3016(3) 0.1303(3) 0.02578(17) 0.0219(7) Uani d . 1 1 . .
C C19 0.1557(3) 0.2225(3) -0.08942(16) 0.0252(7) Uani d . 1 1 . .
H H19A 0.0671 0.1808 -0.0878 0.030 Uiso calc R 1 1 . .
H H19B 0.2070 0.1621 -0.1164 0.030 Uiso calc R 1 1 . .
C C26 0.6885(3) 0.6261(3) 0.28185(16) 0.0192(7) Uani d . 1 1 . .
C C10 0.3402(3) -0.1149(3) 0.04386(18) 0.0284(8) Uani d . 1 1 . .
H H10 0.3145 -0.2032 0.0296 0.034 Uiso calc R 1 1 . .
C C31 0.8311(3) 0.6293(3) 0.30665(17) 0.0255(8) Uani d . 1 1 . .
H H31 0.8822 0.5495 0.3109 0.031 Uiso calc R 1 1 . .
C C33 0.6496(3) 0.4047(3) 0.38338(18) 0.0243(7) Uani d . 1 1 . .
H H33 0.6886 0.4870 0.4012 0.029 Uiso calc R 1 1 . .
C C24 0.1034(4) 0.7911(3) -0.1875(2) 0.0329(9) Uani d . 1 1 . .
H H24 0.1724 0.8537 -0.1911 0.040 Uiso calc R 1 1 . .
O O3 0.8366(3) 0.5875(3) 0.52409(16) 0.0588(8) Uani d . 1 1 . .
C C38 0.7181(4) 0.0861(4) 0.6629(2) 0.0407(10) Uani d . 1 1 . .
H H38 0.7130 -0.0073 0.6689 0.049 Uiso calc R 1 1 . .
C C17 0.0588(3) 0.4582(3) -0.08805(17) 0.0234(7) Uani d . 1 1 . .
H H17 -0.0305 0.4185 -0.0835 0.028 Uiso calc R 1 1 . .
C C30 0.8959(3) 0.7534(4) 0.32496(16) 0.0267(7) Uani d . 1 1 . .
H H30 0.9908 0.7555 0.3422 0.032 Uiso calc R 1 1 . .
C C28 0.6801(3) 0.8663(3) 0.29401(17) 0.0245(7) Uani d . 1 1 . .
H H28 0.6283 0.9457 0.2897 0.029 Uiso calc R 1 1 . .
C C18 0.1332(3) 0.3556(3) -0.12984(17) 0.0260(7) Uani d . 1 1 . .
H H18A 0.0791 0.3408 -0.1794 0.031 Uiso calc R 1 1 . .
H H18B 0.2218 0.3926 -0.1357 0.031 Uiso calc R 1 1 . .
C C15 0.1606(3) 0.3354(3) 0.02973(17) 0.0237(7) Uani d . 1 1 . .
H H15A 0.2128 0.3455 0.0802 0.028 Uiso calc R 1 1 . .
H H15B 0.0706 0.2987 0.0331 0.028 Uiso calc R 1 1 . .
C C6 0.4630(3) 0.2886(3) 0.10419(17) 0.0209(7) Uani d . 1 1 . .
H H6 0.4554 0.3498 0.0647 0.025 Uiso calc R 1 1 . .
N N3 0.6215(3) 0.5000(2) 0.25863(14) 0.0207(6) Uani d . 1 1 . .
C C36 0.7022(3) 0.2793(3) 0.58018(18) 0.0248(8) Uani d . 1 1 . .
C C23 -0.0257(4) 0.8094(3) -0.22808(19) 0.0303(8) Uani d . 1 1 . .
H H23 -0.0436 0.8830 -0.2604 0.036 Uiso calc R 1 1 . .
C C22 -0.1303(3) 0.7198(4) -0.22178(18) 0.0334(8) Uani d . 1 1 . .
H H22 -0.2185 0.7329 -0.2495 0.040 Uiso calc R 1 1 . .
C C9 0.4511(3) -0.0914(3) 0.10031(18) 0.0282(8) Uani d . 1 1 . .
H H9 0.5014 -0.1635 0.1245 0.034 Uiso calc R 1 1 . .
C C25 0.1329(3) 0.6792(3) -0.14067(17) 0.0285(8) Uani d . 1 1 . .
H H25 0.2220 0.6662 -0.1142 0.034 Uiso calc R 1 1 . .
C C16 0.1431(3) 0.4732(3) -0.00841(17) 0.0249(7) Uani d . 1 1 . .
H H16A 0.2330 0.5112 -0.0107 0.030 Uiso calc R 1 1 . .
H H16B 0.0961 0.5344 0.0203 0.030 Uiso calc R 1 1 . .
C C27 0.6140(3) 0.7448(4) 0.27641(16) 0.0236(7) Uani d . 1 1 . .
H H27 0.5187 0.7427 0.2608 0.028 Uiso calc R 1 1 . .
C C4 0.5671(3) 0.4781(3) 0.18329(17) 0.0212(7) Uani d . 1 1 . .
C C41 0.7255(3) 0.3600(3) 0.64298(18) 0.0289(8) Uani d . 1 1 . .
H H41 0.7270 0.4537 0.6378 0.035 Uiso calc R 1 1 . .
C C42 0.7674(3) 0.1067(4) 0.80330(18) 0.0376(9) Uani d . 1 1 . .
H H42A 0.7368 0.0142 0.8016 0.056 Uiso calc R 1 1 . .
H H42B 0.7162 0.1588 0.8335 0.056 Uiso calc R 1 1 . .
H H42C 0.8639 0.1106 0.8247 0.056 Uiso calc R 1 1 . .
C C5 0.5160(3) 0.3375(3) 0.17185(17) 0.0191(7) Uani d . 1 1 . .
C C37 0.6984(4) 0.1388(4) 0.5902(2) 0.0493(11) Uani d . 1 1 . .
H H37 0.6829 0.0811 0.5490 0.059 Uiso calc R 1 1 . .
C C8 0.4869(3) 0.0401(3) 0.12070(18) 0.0273(8) Uani d . 1 1 . .
H H8 0.5607 0.0556 0.1597 0.033 Uiso calc R 1 1 . .
C C40 0.7468(4) 0.3030(4) 0.71362(19) 0.0304(8) Uani d . 1 1 . .
H H40 0.7634 0.3596 0.7552 0.036 Uiso calc R 1 1 . .
C C43 0.6849(4) 0.7983(4) 0.4815(2) 0.0515(11) Uani d . 1 1 . .
H H43A 0.7139 0.7859 0.4343 0.077 Uiso calc R 1 1 A 1
H H43B 0.6768 0.8934 0.4910 0.077 Uiso calc R 1 1 A 1
H H43C 0.5972 0.7552 0.4802 0.077 Uiso calc R 1 1 A 1
C C32 0.8930(4) 1.0061(3) 0.33599(19) 0.0376(9) Uani d . 1 1 . .
H H32A 0.9678 0.9949 0.3776 0.056 Uiso calc R 1 1 . .
H H32B 0.8285 1.0710 0.3487 0.056 Uiso calc R 1 1 . .
H H32C 0.9284 1.0377 0.2932 0.056 Uiso calc R 1 1 . .
S S2 0.56650(10) 0.15033(9) 0.41505(5) 0.0337(2) Uani d . 1 1 . .
C C44 0.9535(4) 0.8225(4) 0.5416(3) 0.0622(13) Uani d . 1 1 . .
H H44A 1.0315 0.7976 0.5790 0.093 Uiso calc R 1 1 A 1
H H44B 0.9337 0.9170 0.5464 0.093 Uiso calc R 1 1 A 1
H H44C 0.9738 0.8056 0.4927 0.093 Uiso calc R 1 1 A 1

loop_
_atom_site_aniso_label
_atom_site_aniso_U_11
_atom_site_aniso_U_22
_atom_site_aniso_U_33
_atom_site_aniso_U_12
_atom_site_aniso_U_13
_atom_site_aniso_U_23
S1 0.0272(4) 0.0181(4) 0.0226(4) -0.0025(4) -0.0007(3) 0.0005(4)
S3 0.0589(7) 0.0459(7) 0.0323(5) -0.0111(6) -0.0045(4) 0.0061(5)
O2 0.0355(14) 0.0227(13) 0.0269(13) -0.0079(11) -0.0017(10) 0.0060(11)
F1 0.0356(12) 0.0279(11) 0.0369(12) -0.0098(9) -0.0068(9) -0.0063(10)
C7 0.0237(16) 0.0191(16) 0.0204(16) 0.0005(15) 0.0037(13) -0.0021(15)
N2 0.0234(13) 0.0218(14) 0.0178(13) 0.0016(13) 0.0006(10) -0.0025(13)
N1 0.0438(18) 0.0172(15) 0.0239(15) -0.0033(13) -0.0025(13) -0.0005(13)
C20 0.0260(17) 0.0236(18) 0.0174(16) 0.0007(15) 0.0063(13) -0.0060(15)
C2 0.0161(15) 0.0152(16) 0.0278(18) 0.0022(13) 0.0010(13) -0.0025(15)
C34 0.0283(18) 0.0236(17) 0.0261(19) 0.0015(15) -0.0019(14) 0.0015(16)
C39 0.0192(16) 0.030(2) 0.0256(18) 0.0035(16) 0.0018(13) 0.0053(17)
C29 0.0332(19) 0.0246(19) 0.0156(16) -0.0063(15) 0.0038(14) -0.0011(16)
C11 0.0261(18) 0.0248(19) 0.0214(17) -0.0067(15) 0.0009(14) -0.0031(16)
C21 0.0260(18) 0.028(2) 0.0291(19) -0.0013(15) 0.0045(14) -0.0018(16)
C12 0.0230(16) 0.0230(18) 0.0202(16) 0.0000(14) 0.0056(13) -0.0017(15)
C19 0.0303(17) 0.0243(19) 0.0187(16) 0.0038(15) -0.0013(13) -0.0080(16)
C26 0.0219(16) 0.0203(18) 0.0142(15) -0.0052(14) 0.0000(12) 0.0002(14)
C10 0.039(2) 0.0132(16) 0.033(2) -0.0067(15) 0.0070(16) -0.0013(16)
C31 0.0233(17) 0.0248(19) 0.0282(18) 0.0055(15) 0.0043(14) 0.0000(16)
C33 0.0238(18) 0.0196(17) 0.0277(18) -0.0025(14) 0.0001(14) -0.0026(15)
C24 0.034(2) 0.027(2) 0.039(2) -0.0075(16) 0.0115(17) 0.0002(18)
O3 0.0551(18) 0.0225(15) 0.086(2) -0.0061(13) -0.0216(15) -0.0003(15)
C38 0.058(3) 0.0203(19) 0.036(2) 0.0052(18) -0.0114(18) 0.0069(18)
C17 0.0219(17) 0.0264(18) 0.0206(17) 0.0001(15) 0.0007(13) -0.0021(16)
C30 0.0173(15) 0.033(2) 0.0284(17) -0.0060(16) 0.0008(12) -0.0008(18)
C28 0.0293(19) 0.0207(18) 0.0222(17) -0.0009(15) 0.0011(14) 0.0017(15)
C18 0.0311(18) 0.0282(19) 0.0170(16) 0.0015(15) -0.0004(14) -0.0032(15)
C15 0.0258(18) 0.0267(19) 0.0183(16) 0.0031(15) 0.0035(13) -0.0015(15)
C6 0.0193(16) 0.0212(18) 0.0224(17) 0.0007(13) 0.0038(13) 0.0057(15)
N3 0.0210(13) 0.0174(14) 0.0221(14) -0.0006(11) -0.0004(11) 0.0001(12)
C36 0.0294(18) 0.0213(19) 0.0208(17) -0.0012(14) -0.0025(13) 0.0010(15)
C23 0.033(2) 0.0235(18) 0.035(2) 0.0049(16) 0.0070(16) 0.0063(16)
C22 0.0300(18) 0.039(2) 0.0292(18) 0.0072(17) 0.0002(14) 0.0059(19)
C9 0.033(2) 0.0239(19) 0.0266(19) -0.0006(16) 0.0029(15) 0.0031(16)
C25 0.0259(18) 0.030(2) 0.0282(18) 0.0019(15) 0.0018(14) -0.0015(17)
C16 0.0289(18) 0.0191(17) 0.0261(18) 0.0022(15) 0.0034(14) -0.0020(15)
C27 0.0194(15) 0.0254(17) 0.0245(16) -0.0014(16) 0.0002(12) 0.0009(17)
C4 0.0154(15) 0.0242(18) 0.0226(17) -0.0004(14) 0.0000(13) 0.0011(16)
C41 0.039(2) 0.0189(18) 0.0287(19) -0.0034(16) 0.0064(16) -0.0031(16)
C42 0.035(2) 0.042(2) 0.036(2) 0.0032(17) 0.0043(17) 0.009(2)
C5 0.0170(15) 0.0185(17) 0.0212(17) 0.0024(13) 0.0022(12) 0.0019(14)
C37 0.082(3) 0.030(2) 0.029(2) 0.011(2) -0.009(2) -0.008(2)
C8 0.0299(19) 0.0206(18) 0.0283(19) -0.0017(15) -0.0030(15) 0.0034(16)
C40 0.040(2) 0.0290(19) 0.0216(18) -0.0070(17) 0.0050(15) -0.0071(17)
C43 0.064(3) 0.041(3) 0.047(3) 0.011(2) 0.001(2) 0.008(2)
C32 0.048(2) 0.029(2) 0.035(2) -0.0099(17) 0.0035(18) -0.0025(18)
S2 0.0512(6) 0.0236(5) 0.0245(5) -0.0075(5) 0.0020(4) -0.0012(4)
C44 0.060(3) 0.044(3) 0.075(3) -0.020(2) -0.006(2) 0.002(3)

loop_
_atom_type_symbol
_atom_type_description
_atom_type_scat_dispersion_real
_atom_type_scat_dispersion_imag
_atom_type_scat_source
C C 0.0033 0.0000 'International Tables Vol C Tables 4.2.6.8 and 6.1.1.4'
H H 0.0000 0.0000 'International Tables Vol C Tables 4.2.6.8 and 6.1.1.4'
F F 0.0171 0.0000 'International Tables Vol C Tables 4.2.6.8 and 6.1.1.4'
N N 0.0061 0.0000 'International Tables Vol C Tables 4.2.6.8 and 6.1.1.4'
O O 0.0106 0.0000 'International Tables Vol C Tables 4.2.6.8 and 6.1.1.4'
S S 0.1246 0.0000 'International Tables Vol C Tables 4.2.6.8 and 6.1.1.4'

loop_
_geom_angle_atom_site_label_1
_geom_angle_atom_site_label_2
_geom_angle_atom_site_label_3
_geom_angle
C2 S1 C5 91.86(15)
O3 S3 C44 103.86(19)
O3 S3 C43 104.35(17)
C44 S3 C43 98.6(2)
C8 C7 C12 120.3(3)
C8 C7 C6 120.0(3)
C12 C7 C6 119.6(3)
C12 N2 C15 118.2(2)
C12 N2 C19 118.7(3)
C15 N2 C19 111.4(2)
C34 N1 C36 133.5(3)
C34 N1 H1 113.3
C36 N1 H1 113.3
C25 C20 C21 117.5(3)
C25 C20 C17 122.3(3)
C21 C20 C17 120.0(3)
C33 C2 N3 122.6(3)
C33 C2 S1 126.9(2)
N3 C2 S1 110.6(2)
N1 C34 C33 113.1(3)
N1 C34 S2 125.0(2)
C33 C34 S2 121.9(3)
C38 C39 C40 117.2(3)
C38 C39 C42 122.7(3)
C40 C39 C42 120.0(3)
C30 C29 C28 117.6(3)
C30 C29 C32 121.0(3)
C28 C29 C32 121.4(3)
F1 C11 C10 117.3(3)
F1 C11 C12 118.7(3)
C10 C11 C12 124.0(3)
C22 C21 C20 121.8(3)
C22 C21 H21 119.1
C20 C21 H21 119.1
N2 C12 C7 120.2(3)
N2 C12 C11 124.7(3)
C7 C12 C11 115.1(3)
N2 C19 C18 110.7(3)
N2 C19 H19A 109.5
C18 C19 H19A 109.5
N2 C19 H19B 109.5
C18 C19 H19B 109.5
H19A C19 H19B 108.1
C27 C26 C31 119.8(3)
C27 C26 N3 120.4(3)
C31 C26 N3 119.7(3)
C11 C10 C9 119.5(3)
C11 C10 H10 120.3
C9 C10 H10 120.3
C30 C31 C26 119.2(3)
C30 C31 H31 120.4
C26 C31 H31 120.4
C2 C33 C34 126.7(3)
C2 C33 H33 116.6
C34 C33 H33 116.6
C23 C24 C25 120.4(3)
C23 C24 H24 119.8
C25 C24 H24 119.8
C39 C38 C37 122.9(3)
C39 C38 H38 118.6
C37 C38 H38 118.6
C20 C17 C18 110.3(2)
C20 C17 C16 116.6(3)
C18 C17 C16 107.7(2)
C20 C17 H17 107.3
C18 C17 H17 107.3
C16 C17 H17 107.3
C29 C30 C31 121.5(3)
C29 C30 H30 119.3
C31 C30 H30 119.3
C27 C28 C29 121.8(3)
C27 C28 H28 119.1
C29 C28 H28 119.1
C19 C18 C17 112.1(2)
C19 C18 H18A 109.2
C17 C18 H18A 109.2
C19 C18 H18B 109.2
C17 C18 H18B 109.2
H18A C18 H18B 107.9
N2 C15 C16 110.5(2)
N2 C15 H15A 109.6
C16 C15 H15A 109.6
N2 C15 H15B 109.6
C16 C15 H15B 109.6
H15A C15 H15B 108.1
C5 C6 C7 128.0(3)
C5 C6 H6 116.0
C7 C6 H6 116.0
C4 N3 C2 116.7(3)
C4 N3 C26 119.8(3)
C2 N3 C26 123.5(3)
C41 C36 C37 118.0(3)
C41 C36 N1 118.0(3)
C37 C36 N1 123.9(3)
C24 C23 C22 120.6(3)
C24 C23 H23 119.7
C22 C23 H23 119.7
C21 C22 C23 119.3(3)
C21 C22 H22 120.3
C23 C22 H22 120.3
C10 C9 C8 119.3(3)
C10 C9 H9 120.4
C8 C9 H9 120.4
C24 C25 C20 120.4(3)
C24 C25 H25 119.8
C20 C25 H25 119.8
C15 C16 C17 109.8(3)
C15 C16 H16A 109.7
C17 C16 H16A 109.7
C15 C16 H16B 109.7
C17 C16 H16B 109.7
H16A C16 H16B 108.2
C28 C27 C26 120.1(3)
C28 C27 H27 119.9
C26 C27 H27 119.9
O2 C4 N3 123.9(3)
O2 C4 C5 125.9(3)
N3 C4 C5 110.1(3)
C36 C41 C40 120.5(3)
C36 C41 H41 119.7
C40 C41 H41 119.7
C39 C42 H42A 109.5
C39 C42 H42B 109.5
H42A C42 H42B 109.5
C39 C42 H42C 109.5
H42A C42 H42C 109.5
H42B C42 H42C 109.5
C6 C5 C4 122.3(3)
C6 C5 S1 127.0(2)
C4 C5 S1 110.6(2)
C38 C37 C36 119.3(3)
C38 C37 H37 120.4
C36 C37 H37 120.4
C9 C8 C7 121.9(3)
C9 C8 H8 119.1
C7 C8 H8 119.1
C41 C40 C39 122.1(3)
C41 C40 H40 119.0
C39 C40 H40 119.0
C29 C32 H32A 109.5
C29 C32 H32B 109.5
H32A C32 H32B 109.5
C29 C32 H32C 109.5
H32A C32 H32C 109.5
H32B C32 H32C 109.5

loop_
_geom_bond_atom_site_label_1
_geom_bond_atom_site_label_2
_geom_bond_distance
S1 C2 1.757(3)
S1 C5 1.771(3)
S3 O3 1.508(3)
S3 C44 1.766(4)
S3 C43 1.771(4)
O2 C4 1.217(3)
F1 C11 1.361(3)
C7 C8 1.398(4)
C7 C12 1.413(4)
C7 C6 1.460(4)
N2 C12 1.410(4)
N2 C15 1.461(4)
N2 C19 1.476(3)
N1 C34 1.349(4)
N1 C36 1.416(4)
N1 H1 0.8600
C20 C25 1.392(4)
C20 C21 1.402(4)
C20 C17 1.509(4)
C2 C33 1.358(4)
C2 N3 1.402(4)
C34 C33 1.444(4)
C34 S2 1.680(3)
C39 C38 1.344(5)
C39 C40 1.382(4)
C39 C42 1.520(4)
C29 C30 1.387(4)
C29 C28 1.390(4)
C29 C32 1.487(4)
C11 C10 1.368(4)
C11 C12 1.420(4)
C21 C22 1.370(4)
C21 H21 0.9300
C19 C18 1.501(4)
C19 H19A 0.9700
C19 H19B 0.9700
C26 C27 1.376(4)
C26 C31 1.395(4)
C26 N3 1.436(4)
C10 C9 1.374(4)
C10 H10 0.9300
C31 C30 1.393(5)
C31 H31 0.9300
C33 H33 0.9300
C24 C23 1.361(5)
C24 C25 1.391(4)
C24 H24 0.9300
C38 C37 1.399(5)
C38 H38 0.9300
C17 C18 1.531(4)
C17 C16 1.537(4)
C17 H17 0.9800
C30 H30 0.9300
C28 C27 1.374(4)
C28 H28 0.9300
C18 H18A 0.9700
C18 H18B 0.9700
C15 C16 1.521(4)
C15 H15A 0.9700
C15 H15B 0.9700
C6 C5 1.334(4)
C6 H6 0.9300
N3 C4 1.392(4)
C36 C41 1.376(4)
C36 C37 1.400(5)
C23 C22 1.378(4)
C23 H23 0.9300
C22 H22 0.9300
C9 C8 1.377(4)
C9 H9 0.9300
C25 H25 0.9300
C16 H16A 0.9700
C16 H16B 0.9700
C27 H27 0.9300
C4 C5 1.477(4)
C41 C40 1.381(4)
C41 H41 0.9300
C42 H42A 0.9600
C42 H42B 0.9600
C42 H42C 0.9600
C37 H37 0.9300
C8 H8 0.9300
C40 H40 0.9300
C43 H43A 0.9600
C43 H43B 0.9600
C43 H43C 0.9600
C32 H32A 0.9600
C32 H32B 0.9600
C32 H32C 0.9600
C44 H44A 0.9600
C44 H44B 0.9600
C44 H44C 0.9600

loop_
_geom_hbond_atom_site_label_D
_geom_hbond_atom_site_label_H
_geom_hbond_atom_site_label_A
_geom_hbond_site_symmetry_A
_geom_hbond_distance_DH
_geom_hbond_distance_HA
_geom_hbond_distance_DA
_geom_hbond_angle_DHA
N1 H1 O3 . 0.86 1.97 2.806(4) 164
C8 H8 S1 . 0.93 2.68 3.224(3) 118
C19 H19B O2 2_645 0.97 2.53 3.398(4) 149
C32 H32A O3 2_756 0.96 2.54 3.423(5) 152
C37 H37 S2 . 0.93 2.58 3.210(4) 125

loop_
_geom_torsion_atom_site_label_1
_geom_torsion_atom_site_label_2
_geom_torsion_atom_site_label_3
_geom_torsion_atom_site_label_4
_geom_torsion
C5 S1 C2 C33 178.6(3)
C5 S1 C2 N3 -1.4(2)
C36 N1 C34 C33 -179.1(3)
C36 N1 C34 S2 3.2(5)
C25 C20 C21 C22 1.8(4)
C17 C20 C21 C22 -173.5(3)
C15 N2 C12 C7 -64.4(4)
C19 N2 C12 C7 155.6(3)
C15 N2 C12 C11 117.2(3)
C19 N2 C12 C11 -22.8(4)
C8 C7 C12 N2 -177.8(3)
C6 C7 C12 N2 -1.4(4)
C8 C7 C12 C11 0.7(4)
C6 C7 C12 C11 177.1(3)
F1 C11 C12 N2 -5.7(4)
C10 C11 C12 N2 176.6(3)
F1 C11 C12 C7 175.8(2)
C10 C11 C12 C7 -1.9(5)
C12 N2 C19 C18 -159.8(2)
C15 N2 C19 C18 57.7(3)
F1 C11 C10 C9 -176.3(3)
C12 C11 C10 C9 1.4(5)
C27 C26 C31 C30 -0.5(4)
N3 C26 C31 C30 176.4(3)
N3 C2 C33 C34 179.5(3)
S1 C2 C33 C34 -0.6(5)
N1 C34 C33 C2 -179.8(3)
S2 C34 C33 C2 -2.0(4)
C40 C39 C38 C37 2.0(5)
C42 C39 C38 C37 -179.2(3)
C25 C20 C17 C18 -73.6(4)
C21 C20 C17 C18 101.5(3)
C25 C20 C17 C16 49.6(4)
C21 C20 C17 C16 -135.3(3)
C28 C29 C30 C31 1.7(4)
C32 C29 C30 C31 -178.5(3)
C26 C31 C30 C29 -0.9(4)
C30 C29 C28 C27 -1.0(4)
C32 C29 C28 C27 179.2(3)
N2 C19 C18 C17 -56.4(3)
C20 C17 C18 C19 -176.0(3)
C16 C17 C18 C19 55.8(3)
C12 N2 C15 C16 157.4(3)
C19 N2 C15 C16 -59.9(3)
C8 C7 C6 C5 -38.0(5)
C12 C7 C6 C5 145.6(3)
C33 C2 N3 C4 -176.1(3)
S1 C2 N3 C4 3.9(3)
C33 C2 N3 C26 4.7(4)
S1 C2 N3 C26 -175.3(2)
C27 C26 N3 C4 66.9(4)
C31 C26 N3 C4 -110.0(3)
C27 C26 N3 C2 -113.9(3)
C31 C26 N3 C2 69.2(4)
C34 N1 C36 C41 -164.0(3)
C34 N1 C36 C37 18.6(6)
C25 C24 C23 C22 2.0(5)
C20 C21 C22 C23 -1.6(5)
C24 C23 C22 C21 -0.3(5)
C11 C10 C9 C8 0.3(5)
C23 C24 C25 C20 -1.8(5)
C21 C20 C25 C24 -0.1(4)
C17 C20 C25 C24 175.1(3)
N2 C15 C16 C17 59.9(3)
C20 C17 C16 C15 178.9(2)
C18 C17 C16 C15 -56.6(3)
C29 C28 C27 C26 -0.5(4)
C31 C26 C27 C28 1.2(4)
N3 C26 C27 C28 -175.7(3)
C2 N3 C4 O2 176.2(3)
C26 N3 C4 O2 -4.6(4)
C2 N3 C4 C5 -4.8(3)
C26 N3 C4 C5 174.5(2)
C37 C36 C41 C40 1.1(5)
N1 C36 C41 C40 -176.5(3)
C7 C6 C5 C4 176.7(3)
C7 C6 C5 S1 -4.7(5)
O2 C4 C5 C6 1.3(5)
N3 C4 C5 C6 -177.7(3)
O2 C4 C5 S1 -177.6(2)
N3 C4 C5 S1 3.5(3)
C2 S1 C5 C6 -179.9(3)
C2 S1 C5 C4 -1.2(2)
C39 C38 C37 C36 -1.7(6)
C41 C36 C37 C38 0.0(6)
N1 C36 C37 C38 177.4(3)
C10 C9 C8 C7 -1.4(5)
C12 C7 C8 C9 0.9(5)
C6 C7 C8 C9 -175.5(3)
C36 C41 C40 C39 -0.7(6)
C38 C39 C40 C41 -0.8(5)
C42 C39 C40 C41 -179.7(3)

_cod_database_fobs_code 2241136
